data_4307300
loop_
_publ_author_name
'Stefan Fox'
'Insa B\"usching'
'Walter Barklage'
'Henry Strasdeit'

_publ_section_title
;
Coordination of Biologically Important \a-Amino Acids to Calcium(II) at
High pH: Insights from Crystal Structures of Calcium \a-Aminocarboxylates
;
_journal_name_full 'Inorganic Chemistry'
_journal_page_first 818
_journal_page_last 824
_journal_paper_doi 10.1021/ic061838b
_journal_volume 46
_journal_year 2007
_chemical_formula_sum 'C4 H10 Ca N2 O5'
_chemical_formula_weight 206.21
_chemical_name_common compound_1
_chemical_name_systematic
; 
 calcium glycinate monohydrate 
;
_space_group_IT_number 2
_symmetry_cell_setting triclinic
_symmetry_space_group_name_Hall '-P 1'
_symmetry_space_group_name_H-M 'P -1'
_atom_sites_solution_hydrogens geom
_atom_sites_solution_primary direct
_atom_sites_solution_secondary difmap
_audit_creation_method SHELXL-97
_cell_angle_alpha 80.21(2)
_cell_angle_beta 81.80(3)
_cell_angle_gamma 73.57(2)
_cell_formula_units_Z 2
_cell_length_a 6.4360(10)
_cell_length_b 7.9000(10)
_cell_length_c 8.210(2)
_cell_measurement_temperature 296(2)
_cell_volume 392.58(13)
_computing_structure_refinement 'SHELXL-97 (Sheldrick, 1997)'
_computing_structure_solution 'SHELXS-97 (Sheldrick, 1990)'
_diffrn_ambient_temperature 296(2)
_diffrn_measured_fraction_theta_full 1.000
_diffrn_measured_fraction_theta_max 1.000
_diffrn_radiation_monochromator graphite
_diffrn_radiation_source 'fine-focus sealed tube'
_diffrn_radiation_type MoK\a
_diffrn_radiation_wavelength 0.71073
_diffrn_reflns_av_R_equivalents 0.0000
_diffrn_reflns_av_sigmaI/netI 0.0125
_diffrn_reflns_limit_h_max 8
_diffrn_reflns_limit_h_min -7
_diffrn_reflns_limit_k_max 10
_diffrn_reflns_limit_k_min -9
_diffrn_reflns_limit_l_max 10
_diffrn_reflns_limit_l_min 0
_diffrn_reflns_number 1703
_diffrn_reflns_theta_full 26.96
_diffrn_reflns_theta_max 26.96
_diffrn_reflns_theta_min 2.53
_exptl_absorpt_coefficient_mu 0.787
_exptl_absorpt_correction_T_max 0.9255
_exptl_absorpt_correction_T_min 0.9255
_exptl_absorpt_correction_type none
_exptl_crystal_density_diffrn 1.745
_exptl_crystal_density_method 'not measured'
_exptl_crystal_F_000 216
_exptl_crystal_size_max 0.76
_exptl_crystal_size_mid 0.34
_exptl_crystal_size_min 0.11
_refine_diff_density_max 0.514
_refine_diff_density_min -0.314
_refine_diff_density_rms 0.080
_refine_ls_extinction_method none
_refine_ls_goodness_of_fit_ref 1.140
_refine_ls_hydrogen_treatment mixed
_refine_ls_matrix_type full
_refine_ls_number_parameters 115
_refine_ls_number_reflns 1703
_refine_ls_number_restraints 0
_refine_ls_restrained_S_all 1.140
_refine_ls_R_factor_all 0.0356
_refine_ls_R_factor_gt 0.0326
_refine_ls_shift/su_max 0.000
_refine_ls_shift/su_mean 0.000
_refine_ls_structure_factor_coef Fsqd
_refine_ls_weighting_details 'calc w=1/[\s^2^(Fo^2^)+(0.0491P)^2^+0.2155P] where P=(Fo^2^+2Fc^2^)/3'
_refine_ls_weighting_scheme calc
_refine_ls_wR_factor_gt 0.0832
_refine_ls_wR_factor_ref 0.0868
_reflns_number_gt 1584
_reflns_number_total 1703
_reflns_threshold_expression >2sigma(I)
_cod_data_source_file ic061838bsi20060926_095807_1.cif
_cod_data_source_block compound_1
_cod_original_cell_volume 392.58(12)
_cod_database_code 4307300

loop_
_symmetry_equiv_pos_as_xyz
'x, y, z'
'-x, -y, -z'

loop_
_atom_site_label
_atom_site_type_symbol
_atom_site_fract_x
_atom_site_fract_y
_atom_site_fract_z
_atom_site_U_iso_or_equiv
_atom_site_adp_type
_atom_site_occupancy
_atom_site_symmetry_multiplicity
_atom_site_calc_flag
_atom_site_refinement_flags
_atom_site_disorder_assembly
_atom_site_disorder_group
Ca Ca 0.18746(5) 0.11913(4) 0.05698(4) 0.01681(13) Uani 1 1 d . . .
O1 O -0.4275(2) 0.13204(17) 0.06618(17) 0.0227(3) Uani 1 1 d . . .
O2 O -0.2024(2) 0.28417(18) 0.11619(18) 0.0263(3) Uani 1 1 d . . .
O3 O -0.0051(2) -0.10079(18) 0.18446(16) 0.0247(3) Uani 1 1 d . . .
O4 O -0.1331(3) -0.2538(3) 0.41024(19) 0.0470(5) Uani 1 1 d . . .
O1W O 0.2356(3) 0.3643(2) -0.1528(2) 0.0324(3) Uani 1 1 d . . .
H1WA H 0.202(5) 0.347(4) -0.252(4) 0.050 Uiso 1 1 d . . .
H1WB H 0.236(5) 0.463(4) -0.158(4) 0.050 Uiso 1 1 d . . .
N1 N -0.7866(2) 0.3607(2) 0.2184(2) 0.0245(3) Uani 1 1 d . . .
H1NA H -0.8631 0.4693 0.1683 0.029 Uiso 1 1 calc R . .
H1NB H -0.8537 0.3420 0.3241 0.029 Uiso 1 1 calc R . .
N2 N 0.3201(3) -0.0587(3) 0.3387(2) 0.0379(4) Uani 1 1 d . . .
H2NA H 0.4639 -0.1201 0.3199 0.045 Uiso 1 1 calc R . .
H2NB H 0.3130 0.0214 0.4099 0.045 Uiso 1 1 calc R . .
C1 C -0.3852(3) 0.2520(2) 0.1282(2) 0.0187(3) Uani 1 1 d . . .
C2 C -0.5677(3) 0.3703(3) 0.2311(3) 0.0317(5) Uani 1 1 d . . .
H2A H -0.5389 0.3380 0.3492 0.038 Uiso 1 1 calc R . .
H2B H -0.5619 0.4954 0.1972 0.038 Uiso 1 1 calc R . .
C3 C 0.0038(3) -0.1775(2) 0.3310(2) 0.0244(4) Uani 1 1 d . . .
C4 C 0.1983(4) -0.1843(3) 0.4206(2) 0.0302(4) Uani 1 1 d . . .
H4A H 0.1463 -0.1584 0.5355 0.036 Uiso 1 1 calc R . .
H4B H 0.2968 -0.3064 0.4274 0.036 Uiso 1 1 calc R . .

loop_
_atom_site_aniso_label
_atom_site_aniso_U_11
_atom_site_aniso_U_22
_atom_site_aniso_U_33
_atom_site_aniso_U_23
_atom_site_aniso_U_13
_atom_site_aniso_U_12
Ca 0.01441(19) 0.01685(19) 0.0211(2) -0.00539(13) 0.00001(13) -0.00639(13)
O1 0.0164(6) 0.0226(6) 0.0325(7) -0.0133(5) 0.0005(5) -0.0063(5)
O2 0.0151(6) 0.0255(7) 0.0420(8) -0.0143(6) 0.0020(5) -0.0081(5)
O3 0.0277(7) 0.0270(7) 0.0231(7) -0.0011(5) -0.0033(5) -0.0142(5)
O4 0.0669(12) 0.0667(12) 0.0249(8) -0.0060(7) 0.0064(7) -0.0511(10)
O1W 0.0411(9) 0.0248(7) 0.0370(8) 0.0018(6) -0.0114(7) -0.0177(6)
N1 0.0156(7) 0.0291(8) 0.0304(8) -0.0127(7) 0.0021(6) -0.0056(6)
N2 0.0282(9) 0.0524(12) 0.0344(10) 0.0036(8) -0.0062(7) -0.0168(8)
C1 0.0142(7) 0.0189(8) 0.0239(8) -0.0060(6) -0.0006(6) -0.0047(6)
C2 0.0188(9) 0.0386(11) 0.0451(12) -0.0278(9) 0.0049(8) -0.0104(8)
C3 0.0331(10) 0.0219(8) 0.0206(8) -0.0075(7) 0.0025(7) -0.0108(7)
C4 0.0380(11) 0.0282(10) 0.0246(9) -0.0015(7) -0.0062(8) -0.0089(8)

loop_
_atom_type_symbol
_atom_type_description
_atom_type_scat_dispersion_real
_atom_type_scat_dispersion_imag
_atom_type_scat_source
C C 0.0033 0.0016 'International Tables Vol C Tables 4.2.6.8 and 6.1.1.4'
H H 0.0000 0.0000 'International Tables Vol C Tables 4.2.6.8 and 6.1.1.4'
N N 0.0061 0.0033 'International Tables Vol C Tables 4.2.6.8 and 6.1.1.4'
O O 0.0106 0.0060 'International Tables Vol C Tables 4.2.6.8 and 6.1.1.4'
Ca Ca 0.2262 0.3064 'International Tables Vol C Tables 4.2.6.8 and 6.1.1.4'

loop_
_geom_angle_atom_site_label_1
_geom_angle_atom_site_label_2
_geom_angle_atom_site_label_3
_geom_angle
_geom_angle_site_symmetry_1
_geom_angle_site_symmetry_3
_geom_angle_publ_flag
O1 Ca O1W 101.08(6) 2 . ?
O1 Ca O3 82.50(5) 2 . ?
O1W Ca O3 151.85(5) . . ?
O1 Ca O3 75.56(5) 2 2 ?
O1W Ca O3 73.56(5) . 2 ?
O3 Ca O3 80.51(5) . 2 ?
O1 Ca O2 144.09(4) 2 . ?
O1W Ca O2 89.37(6) . . ?
O3 Ca O2 73.15(5) . . ?
O3 Ca O2 74.72(5) 2 . ?
O1 Ca O1 72.63(5) 2 1_655 ?
O1W Ca O1 74.89(6) . 1_655 ?
O3 Ca O1 131.75(5) . 1_655 ?
O3 Ca O1 129.14(5) 2 1_655 ?
O2 Ca O1 143.05(4) . 1_655 ?
O1 Ca N1 138.60(5) 2 1_655 ?
O1W Ca N1 74.84(6) . 1_655 ?
O3 Ca N1 120.54(5) . 1_655 ?
O3 Ca N1 137.49(5) 2 1_655 ?
O2 Ca N1 77.25(5) . 1_655 ?
O1 Ca N1 66.50(5) 1_655 1_655 ?
O1 Ca N2 85.27(6) 2 . ?
O1W Ca N2 142.61(6) . . ?
O3 Ca N2 65.17(6) . . ?
O3 Ca N2 142.60(6) 2 . ?
O2 Ca N2 106.99(6) . . ?
O1 Ca N2 72.01(6) 1_655 . ?
N1 Ca N2 76.39(7) 1_655 . ?
O1 Ca Ca 75.53(3) 2 2 ?
O1W Ca Ca 112.49(4) . 2 ?
O3 Ca Ca 40.87(3) . 2 ?
O3 Ca Ca 39.64(3) 2 2 ?
O2 Ca Ca 68.76(3) . 2 ?
O1 Ca Ca 148.15(3) 1_655 2 ?
N1 Ca Ca 144.86(4) 1_655 2 ?
N2 Ca Ca 104.79(5) . 2 ?
O1 Ca Ca 37.19(3) 2 2_655 ?
O1W Ca Ca 87.23(5) . 2_655 ?
O3 Ca Ca 110.02(4) . 2_655 ?
O3 Ca Ca 104.37(4) 2 2_655 ?
O2 Ca Ca 176.60(4) . 2_655 ?
O1 Ca Ca 35.44(3) 1_655 2_655 ?
N1 Ca Ca 101.72(4) 1_655 2_655 ?
N2 Ca Ca 75.77(5) . 2_655 ?
Ca Ca Ca 112.71(2) 2 2_655 ?
C1 O1 Ca 130.49(11) . 2 ?
C1 O1 Ca 122.14(11) . 1_455 ?
Ca O1 Ca 107.37(5) 2 1_455 ?
C1 O2 Ca 136.91(11) . . ?
C3 O3 Ca 125.34(12) . . ?
C3 O3 Ca 135.14(12) . 2 ?
Ca O3 Ca 99.49(5) . 2 ?
Ca O1W H1WA 109.4(19) . . ?
Ca O1W H1WB 139(2) . . ?
H1WA O1W H1WB 109(3) . . ?
C2 N1 Ca 115.58(11) . 1_455 ?
C2 N1 H1NA 108.4 . . ?
Ca N1 H1NA 108.4 1_455 . ?
C2 N1 H1NB 108.4 . . ?
Ca N1 H1NB 108.4 1_455 . ?
H1NA N1 H1NB 107.4 . . ?
C4 N2 Ca 115.31(13) . . ?
C4 N2 H2NA 108.4 . . ?
Ca N2 H2NA 108.4 . . ?
C4 N2 H2NB 108.4 . . ?
Ca N2 H2NB 108.4 . . ?
H2NA N2 H2NB 107.5 . . ?
O1 C1 O2 126.14(16) . . ?
O1 C1 C2 118.52(15) . . ?
O2 C1 C2 115.33(15) . . ?
N1 C2 C1 115.96(15) . . ?
N1 C2 H2A 108.3 . . ?
C1 C2 H2A 108.3 . . ?
N1 C2 H2B 108.3 . . ?
C1 C2 H2B 108.3 . . ?
H2A C2 H2B 107.4 . . ?
O4 C3 O3 125.13(19) . . ?
O4 C3 C4 116.46(18) . . ?
O3 C3 C4 118.40(17) . . ?
N2 C4 C3 112.97(17) . . ?
N2 C4 H4A 109.0 . . ?
C3 C4 H4A 109.0 . . ?
N2 C4 H4B 109.0 . . ?
C3 C4 H4B 109.0 . . ?
H4A C4 H4B 107.8 . . ?

loop_
_geom_bond_atom_site_label_1
_geom_bond_atom_site_label_2
_geom_bond_distance
_geom_bond_site_symmetry_2
_geom_bond_publ_flag
Ca O1 2.4186(14) 2 ?
Ca O1W 2.4224(16) . ?
Ca O3 2.4249(14) . ?
Ca O3 2.4869(15) 2 ?
Ca O2 2.4996(14) . ?
Ca O1 2.5210(13) 1_655 ?
Ca N1 2.5558(16) 1_655 ?
Ca N2 2.614(2) . ?
Ca Ca 3.7487(9) 2 ?
Ca Ca 3.9806(12) 2_655 ?
O1 C1 1.258(2) . ?
O1 Ca 2.4186(14) 2 ?
O1 Ca 2.5210(13) 1_455 ?
O2 C1 1.259(2) . ?
O3 C3 1.253(2) . ?
O3 Ca 2.4869(15) 2 ?
O4 C3 1.251(2) . ?
O1W H1WA 0.91(3) . ?
O1W H1WB 0.77(3) . ?
N1 C2 1.451(2) . ?
N1 Ca 2.5558(16) 1_455 ?
N1 H1NA 0.9200 . ?
N1 H1NB 0.9200 . ?
N2 C4 1.454(3) . ?
N2 H2NA 0.9200 . ?
N2 H2NB 0.9200 . ?
C1 C2 1.527(2) . ?
C2 H2A 0.9900 . ?
C2 H2B 0.9900 . ?
C3 C4 1.524(3) . ?
C4 H4A 0.9900 . ?
C4 H4B 0.9900 . ?

loop_
_geom_torsion_atom_site_label_1
_geom_torsion_atom_site_label_2
_geom_torsion_atom_site_label_3
_geom_torsion_atom_site_label_4
_geom_torsion
_geom_torsion_site_symmetry_1
_geom_torsion_site_symmetry_2
_geom_torsion_site_symmetry_3
_geom_torsion_site_symmetry_4
_geom_torsion_publ_flag
O1 Ca O2 C1 21.0(2) 2 . . . ?
O1W Ca O2 C1 129.21(19) . . . . ?
O3 Ca O2 C1 -28.40(18) . . . . ?
O3 Ca O2 C1 56.10(18) 2 . . . ?
O1 Ca O2 C1 -167.41(16) 1_655 . . . ?
N1 Ca O2 C1 -156.20(19) 1_655 . . . ?
N2 Ca O2 C1 -84.95(19) . . . . ?
Ca Ca O2 C1 14.71(17) 2 . . . ?
Ca Ca O2 C1 131.0(5) 2_655 . . . ?
O1 Ca O3 C3 101.69(15) 2 . . . ?
O1W Ca O3 C3 -158.82(15) . . . . ?
O3 Ca O3 C3 178.21(18) 2 . . . ?
O2 Ca O3 C3 -105.00(16) . . . . ?
O1 Ca O3 C3 43.09(17) 1_655 . . . ?
N1 Ca O3 C3 -41.51(17) 1_655 . . . ?
N2 Ca O3 C3 13.45(15) . . . . ?
Ca Ca O3 C3 178.21(18) 2 . . . ?
Ca Ca O3 C3 76.27(15) 2_655 . . . ?
O1 Ca O3 Ca -76.52(5) 2 . . 2 ?
O1W Ca O3 Ca 22.97(13) . . . 2 ?
O3 Ca O3 Ca 0.0 2 . . 2 ?
O2 Ca O3 Ca 76.79(6) . . . 2 ?
O1 Ca O3 Ca -135.12(5) 1_655 . . 2 ?
N1 Ca O3 Ca 140.28(5) 1_655 . . 2 ?
N2 Ca O3 Ca -164.76(8) . . . 2 ?
Ca Ca O3 Ca -101.94(5) 2_655 . . 2 ?
O1 Ca N2 C4 -87.00(16) 2 . . . ?
O1W Ca N2 C4 170.93(13) . . . . ?
O3 Ca N2 C4 -3.08(14) . . . . ?
O3 Ca N2 C4 -28.4(2) 2 . . . ?
O2 Ca N2 C4 58.54(17) . . . . ?
O1 Ca N2 C4 -160.26(17) 1_655 . . . ?
N1 Ca N2 C4 130.40(16) 1_655 . . . ?
Ca Ca N2 C4 -13.33(16) 2 . . . ?
Ca Ca N2 C4 -123.51(16) 2_655 . . . ?
Ca O1 C1 O2 12.2(3) 2 . . . ?
Ca O1 C1 O2 -168.74(14) 1_455 . . . ?
Ca O1 C1 C2 -166.63(14) 2 . . . ?
Ca O1 C1 C2 12.4(2) 1_455 . . . ?
Ca O2 C1 O1 -21.9(3) . . . . ?
Ca O2 C1 C2 156.95(15) . . . . ?
Ca N1 C2 C1 7.6(2) 1_455 . . . ?
O1 C1 C2 N1 -13.3(3) . . . . ?
O2 C1 C2 N1 167.75(18) . . . . ?
Ca O3 C3 O4 160.48(16) . . . . ?
Ca O3 C3 O4 -22.0(3) 2 . . . ?
Ca O3 C3 C4 -21.3(2) . . . . ?
Ca O3 C3 C4 156.23(14) 2 . . . ?
Ca N2 C4 C3 -4.3(2) . . . . ?
O4 C3 C4 N2 -165.89(19) . . . . ?
O3 C3 C4 N2 15.7(3) . . . . ?
